data_2220937
loop_
_publ_author_name
'Wang, Zhuanzhuan'
'Han, Weihe'
'Liu, Zhihong'

_publ_section_title
;<i>catena</i>-Poly[[[aqua(1,10-phenanthroline)cadmium(II)]-\m-benzene-1,4-dicarboxylato]
 benzene-1,4-dicarboxylic acid hemisolvate]
;
_journal_coeditor_code WM2211
_journal_issue 2
_journal_name_full 'Acta Crystallographica Section E'
_journal_page_first m184
_journal_page_last m185
_journal_paper_doi 10.1107/S1600536809000889
_journal_volume 65
_journal_year 2009
_chemical_formula_iupac '[Cd (C8 H4 O4) (C12 H8 N2) (H2 O)], 0.5C8 H6 O4'
_chemical_formula_moiety 'C20 H14 Cd1 N2 O5, 0.5(C8 H6 O4)'
_chemical_formula_sum 'C24 H17 Cd N2 O7'
_chemical_formula_weight 557.80
_chemical_name_systematic
;
<i>catena</i>-Poly[[[aqua(1,10-phenanthroline)cadmium(II)]-\m-benzene-1,4-
dicarboxylato] benzene-1,4-dicarboxylic acid hemisolvate]
;
_space_group_IT_number 15
_symmetry_cell_setting monoclinic
_symmetry_space_group_name_Hall '-C 2yc'
_symmetry_space_group_name_H-M 'C 1 2/c 1'
_atom_sites_solution_hydrogens geom
_atom_sites_solution_primary direct
_atom_sites_solution_secondary difmap
_audit_creation_method SHELXL-97
_cell_angle_alpha 90.00
_cell_angle_beta 126.494(2)
_cell_angle_gamma 90.00
_cell_formula_units_Z 8
_cell_length_a 26.108(2)
_cell_length_b 9.6928(10)
_cell_length_c 21.161(2)
_cell_measurement_reflns_used 5356
_cell_measurement_temperature 298(2)
_cell_measurement_theta_max 27.407
_cell_measurement_theta_min 2.395
_cell_volume 4305.0(7)
_computing_cell_refinement 'SAINT (Bruker, 2001)'
_computing_data_collection 'SMART (Bruker, 2001)'
_computing_data_reduction 'SAINT (Bruker, 2001)'
_computing_molecular_graphics 'SHELXTL (Sheldrick, 2008)'
_computing_publication_material 'SHELXTL (Sheldrick, 2008)'
_computing_structure_refinement 'SHELXL97 (Sheldrick, 2008)'
_computing_structure_solution 'SHELXS97 (Sheldrick, 2008)'
_diffrn_ambient_temperature 298(2)
_diffrn_measured_fraction_theta_full 0.998
_diffrn_measured_fraction_theta_max 0.998
_diffrn_measurement_device_type 'Bruker SMART CCD'
_diffrn_measurement_method '\f and \w'
_diffrn_radiation_monochromator graphite
_diffrn_radiation_source 'fine-focus sealed tube'
_diffrn_radiation_type MoK\a
_diffrn_radiation_wavelength 0.71073
_diffrn_reflns_av_R_equivalents 0.0213
_diffrn_reflns_av_sigmaI/netI 0.0249
_diffrn_reflns_limit_h_max 30
_diffrn_reflns_limit_h_min -30
_diffrn_reflns_limit_k_max 10
_diffrn_reflns_limit_k_min -11
_diffrn_reflns_limit_l_max 25
_diffrn_reflns_limit_l_min -18
_diffrn_reflns_number 10895
_diffrn_reflns_theta_full 25.01
_diffrn_reflns_theta_max 25.01
_diffrn_reflns_theta_min 1.99
_diffrn_standards_number 0
_exptl_absorpt_coefficient_mu 1.065
_exptl_absorpt_correction_T_max 0.9842
_exptl_absorpt_correction_T_min 0.6632
_exptl_absorpt_correction_type multi-scan
_exptl_absorpt_process_details '(SADABS; Sheldrick, 2004)'
_exptl_crystal_colour colourless
_exptl_crystal_density_diffrn 1.721
_exptl_crystal_density_method 'not measured'
_exptl_crystal_description prism
_exptl_crystal_F_000 2232
_exptl_crystal_size_max 0.42
_exptl_crystal_size_mid 0.18
_exptl_crystal_size_min 0.02
_refine_diff_density_max 0.568
_refine_diff_density_min -0.280
_refine_ls_extinction_method none
_refine_ls_goodness_of_fit_ref 1.073
_refine_ls_hydrogen_treatment constr
_refine_ls_matrix_type full
_refine_ls_number_parameters 309
_refine_ls_number_reflns 3793
_refine_ls_number_restraints 0
_refine_ls_restrained_S_all 1.073
_refine_ls_R_factor_all 0.0375
_refine_ls_R_factor_gt 0.0253
_refine_ls_shift/su_max 0.001
_refine_ls_shift/su_mean 0.000
_refine_ls_structure_factor_coef Fsqd
_refine_ls_weighting_details 'w=1/[\s^2^(Fo^2^)+(0.0233P)^2^+5.6765P] where P=(Fo^2^+2Fc^2^)/3'
_refine_ls_weighting_scheme calc
_refine_ls_wR_factor_gt 0.0540
_refine_ls_wR_factor_ref 0.0616
_reflns_number_gt 3061
_reflns_number_total 3793
_reflns_threshold_expression I>2\s(I)
_cod_data_source_file wm2211.cif
_cod_data_source_block I
_cod_original_cell_volume 4304.9(7)
_cod_original_sg_symbol_H-M 'C 2/c'
_cod_original_formula_sum 'C24 H17 Cd1 N2 O7'
_cod_database_code 2220937
_cod_database_fobs_code 2220937

loop_
_symmetry_equiv_pos_as_xyz
'x, y, z'
'-x, y, -z+1/2'
'x+1/2, y+1/2, z'
'-x+1/2, y+1/2, -z+1/2'
'-x, -y, -z'
'x, -y, z-1/2'
'-x+1/2, -y+1/2, -z'
'x+1/2, -y+1/2, z-1/2'

loop_
_atom_site_type_symbol
_atom_site_label
_atom_site_fract_x
_atom_site_fract_y
_atom_site_fract_z
_atom_site_U_iso_or_equiv
_atom_site_adp_type
_atom_site_calc_flag
_atom_site_refinement_flags
_atom_site_occupancy
_atom_site_disorder_assembly
_atom_site_disorder_group
Cd Cd1 0.163966(9) 0.80224(2) 0.186508(12) 0.03638(8) Uani d . 1 . .
N N1 0.05395(11) 0.8470(2) 0.11727(14) 0.0355(5) Uani d . 1 . .
N N2 0.10891(11) 0.5924(2) 0.15983(14) 0.0415(6) Uani d . 1 . .
O O1 0.18828(13) 0.8727(3) 0.30445(14) 0.0762(8) Uani d . 1 . .
O O2 0.23664(13) 0.6773(4) 0.32126(16) 0.0928(10) Uani d . 1 . .
O O3 0.14899(10) 0.7998(2) 0.06513(12) 0.0509(6) Uani d . 1 . .
O O4 0.24360(10) 0.7435(2) 0.16977(12) 0.0502(6) Uani d . 1 . .
O O5 0.05219(11) 1.1134(2) 0.28343(16) 0.0729(8) Uani d . 1 . .
H H5 0.0460 1.1969 0.2794 0.109 Uiso calc PR 0.50 . .
O O6 0.05277(11) 0.3946(2) 0.28845(15) 0.0701(7) Uani d . 1 . .
H H6 0.0467 0.3111 0.2840 0.105 Uiso calc PR 0.50 . .
O O7 0.18243(10) 1.0437(2) 0.19469(12) 0.0504(6) Uani d . 1 . .
H H7A 0.2076 1.0625 0.1829 0.061 Uiso d R 1 . .
H H7B 0.1988 1.0725 0.2410 0.061 Uiso d R 1 . .
C C1 0.22048(16) 0.7708(4) 0.3456(2) 0.0569(10) Uani d . 1 . .
C C2 0.23658(13) 0.7594(3) 0.42642(17) 0.0382(7) Uani d . 1 . .
C C3 0.23231(15) 0.8742(3) 0.46128(19) 0.0478(8) Uani d . 1 . .
H H3 0.2202 0.9585 0.4351 0.057 Uiso calc R 1 . .
C C4 0.25404(15) 0.6350(3) 0.46504(19) 0.0477(8) Uani d . 1 . .
H H4 0.2567 0.5570 0.4415 0.057 Uiso calc R 1 . .
C C5 0.20622(14) 0.7676(3) 0.09733(18) 0.0373(7) Uani d . 1 . .
C C6 0.22902(13) 0.7568(3) 0.04736(17) 0.0332(6) Uani d . 1 . .
C C7 0.18645(13) 0.7628(3) -0.03373(18) 0.0425(7) Uani d . 1 . .
H H7 0.1432 0.7718 -0.0571 0.051 Uiso calc R 1 . .
C C8 0.29305(14) 0.7441(3) 0.08069(18) 0.0428(7) Uani d . 1 . .
H H8 0.3226 0.7403 0.1351 0.051 Uiso calc R 1 . .
C C9 0.0000 1.0513(4) 0.2500 0.0443(11) Uani d S 1 . .
C C10 0.0000 0.8973(4) 0.2500 0.0390(10) Uani d S 1 . .
C C11 0.05674(14) 0.8252(3) 0.28751(19) 0.0479(8) Uani d . 1 . .
H H11 0.0951 0.8730 0.3127 0.058 Uiso calc R 1 . .
C C12 0.05684(15) 0.6829(3) 0.2878(2) 0.0500(8) Uani d . 1 . .
H H12 0.0952 0.6352 0.3134 0.060 Uiso calc R 1 . .
C C13 0.0000 0.6107(4) 0.2500 0.0400(10) Uani d S 1 . .
C C14 0.0000 0.4565(5) 0.2500 0.0452(11) Uani d S 1 . .
C C15 0.02751(15) 0.9707(3) 0.09881(19) 0.0470(8) Uani d . 1 . .
H H15 0.0539 1.0478 0.1175 0.056 Uiso calc R 1 . .
C C16 -0.03804(15) 0.9903(4) 0.0527(2) 0.0538(9) Uani d . 1 . .
H H16 -0.0549 1.0790 0.0409 0.065 Uiso calc R 1 . .
C C17 -0.07692(15) 0.8796(4) 0.0251(2) 0.0547(9) Uani d . 1 . .
H H17 -0.1209 0.8918 -0.0067 0.066 Uiso calc R 1 . .
C C18 -0.05130(14) 0.7468(3) 0.04402(19) 0.0452(8) Uani d . 1 . .
C C19 0.01571(13) 0.7355(3) 0.09130(16) 0.0344(6) Uani d . 1 . .
C C20 0.04452(14) 0.6005(3) 0.11358(17) 0.0390(7) Uani d . 1 . .
C C21 0.00562(16) 0.4833(3) 0.0881(2) 0.0520(8) Uani d . 1 . .
C C22 0.0362(2) 0.3557(4) 0.1137(3) 0.0774(12) Uani d . 1 . .
H H22 0.0120 0.2754 0.0981 0.093 Uiso calc R 1 . .
C C23 0.1001(2) 0.3473(4) 0.1607(3) 0.0796(13) Uani d . 1 . .
H H23 0.1204 0.2622 0.1781 0.096 Uiso calc R 1 . .
C C24 0.13532(18) 0.4689(4) 0.1827(2) 0.0626(10) Uani d . 1 . .
H H24 0.1795 0.4628 0.2152 0.075 Uiso calc R 1 . .
C C25 -0.08894(16) 0.6240(4) 0.0181(2) 0.0647(10) Uani d . 1 . .
H H25 -0.1331 0.6313 -0.0142 0.078 Uiso calc R 1 . .
C C26 -0.06213(18) 0.4987(4) 0.0391(2) 0.0692(11) Uani d . 1 . .
H H26 -0.0879 0.4207 0.0217 0.083 Uiso calc R 1 . .

loop_
_atom_site_aniso_label
_atom_site_aniso_U_11
_atom_site_aniso_U_22
_atom_site_aniso_U_33
_atom_site_aniso_U_12
_atom_site_aniso_U_13
_atom_site_aniso_U_23
Cd1 0.03152(12) 0.04161(13) 0.03571(13) 0.00181(10) 0.01983(10) 0.00116(11)
N1 0.0354(13) 0.0350(13) 0.0368(14) 0.0012(11) 0.0219(12) 0.0022(11)
N2 0.0383(14) 0.0368(14) 0.0448(15) 0.0046(11) 0.0223(13) -0.0005(12)
O1 0.085(2) 0.091(2) 0.0430(15) -0.0133(17) 0.0329(15) 0.0057(15)
O2 0.0747(19) 0.157(3) 0.0568(17) 0.0122(19) 0.0443(16) -0.0235(19)
O3 0.0394(12) 0.0742(15) 0.0446(12) 0.0144(11) 0.0280(11) 0.0073(12)
O4 0.0433(12) 0.0731(15) 0.0366(13) 0.0063(11) 0.0251(11) 0.0046(11)
O5 0.0487(14) 0.0436(15) 0.101(2) -0.0060(12) 0.0307(15) -0.0069(14)
O6 0.0583(16) 0.0435(14) 0.0852(19) 0.0088(12) 0.0300(15) -0.0008(14)
O7 0.0564(13) 0.0473(13) 0.0485(13) -0.0114(11) 0.0317(12) -0.0060(11)
C1 0.0359(18) 0.091(3) 0.044(2) -0.0160(19) 0.0237(17) -0.012(2)
C2 0.0297(15) 0.0521(18) 0.0326(16) -0.0034(13) 0.0185(14) -0.0059(15)
C3 0.0518(19) 0.0381(18) 0.0470(19) 0.0049(15) 0.0260(17) 0.0044(15)
C4 0.0513(19) 0.0443(19) 0.049(2) 0.0033(15) 0.0302(17) -0.0118(17)
C5 0.0387(17) 0.0345(16) 0.0414(18) 0.0001(13) 0.0253(15) 0.0002(13)
C6 0.0339(15) 0.0303(14) 0.0367(16) -0.0003(12) 0.0217(14) -0.0008(13)
C7 0.0277(15) 0.059(2) 0.0396(18) 0.0030(14) 0.0196(14) 0.0025(15)
C8 0.0337(16) 0.0604(19) 0.0299(16) 0.0016(14) 0.0166(14) -0.0007(15)
C9 0.046(3) 0.042(3) 0.040(3) 0.000 0.023(2) 0.000
C10 0.042(2) 0.040(2) 0.034(2) 0.000 0.023(2) 0.000
C11 0.0376(17) 0.044(2) 0.055(2) -0.0039(14) 0.0236(16) -0.0058(16)
C12 0.0386(18) 0.046(2) 0.057(2) 0.0050(15) 0.0235(17) 0.0006(16)
C13 0.043(2) 0.039(3) 0.038(2) 0.000 0.024(2) 0.000
C14 0.048(3) 0.044(3) 0.041(3) 0.000 0.025(2) 0.000
C15 0.0451(19) 0.0393(18) 0.058(2) 0.0037(14) 0.0311(17) 0.0069(16)
C16 0.0446(19) 0.047(2) 0.066(2) 0.0145(16) 0.0312(19) 0.0146(18)
C17 0.0318(17) 0.072(3) 0.053(2) 0.0116(17) 0.0216(16) 0.0107(19)
C18 0.0329(16) 0.0537(19) 0.0446(19) -0.0028(14) 0.0207(15) -0.0013(16)
C19 0.0344(15) 0.0394(17) 0.0301(15) -0.0020(13) 0.0195(13) -0.0014(13)
C20 0.0405(17) 0.0398(17) 0.0377(17) -0.0029(13) 0.0238(15) -0.0045(14)
C21 0.054(2) 0.044(2) 0.057(2) -0.0094(16) 0.0331(19) -0.0105(17)
C22 0.084(3) 0.039(2) 0.105(4) -0.011(2) 0.054(3) -0.013(2)
C23 0.085(3) 0.034(2) 0.110(4) 0.007(2) 0.052(3) 0.001(2)
C24 0.058(2) 0.045(2) 0.072(3) 0.0138(18) 0.031(2) 0.0034(19)
C25 0.0352(19) 0.077(3) 0.065(2) -0.0120(19) 0.0211(18) -0.009(2)
C26 0.056(2) 0.062(3) 0.082(3) -0.027(2) 0.037(2) -0.020(2)

loop_
_atom_type_symbol
_atom_type_description
_atom_type_scat_dispersion_real
_atom_type_scat_dispersion_imag
_atom_type_scat_source
C C 0.0033 0.0016 'International Tables Vol C Tables 4.2.6.8 and 6.1.1.4'
H H 0.0000 0.0000 'International Tables Vol C Tables 4.2.6.8 and 6.1.1.4'
N N 0.0061 0.0033 'International Tables Vol C Tables 4.2.6.8 and 6.1.1.4'
O O 0.0106 0.0060 'International Tables Vol C Tables 4.2.6.8 and 6.1.1.4'
Cd Cd -0.8075 1.2024 'International Tables Vol C Tables 4.2.6.8 and 6.1.1.4'

loop_
_geom_angle_atom_site_label_1
_geom_angle_atom_site_label_2
_geom_angle_atom_site_label_3
_geom_angle_site_symmetry_1
_geom_angle_site_symmetry_3
_geom_angle
_geom_angle_publ_flag
O1 Cd1 O3 . . 162.20(9) ?
O1 Cd1 N2 . . 104.69(9) ?
O3 Cd1 N2 . . 92.75(8) ?
O1 Cd1 N1 . . 93.90(9) ?
O3 Cd1 N1 . . 88.48(7) ?
N2 Cd1 N1 . . 70.53(8) ?
O1 Cd1 O7 . . 73.32(9) ?
O3 Cd1 O7 . . 89.10(8) ?
N2 Cd1 O7 . . 159.42(8) ?
N1 Cd1 O7 . . 89.04(8) ?
O1 Cd1 O4 . . 122.37(9) ?
O3 Cd1 O4 . . 55.12(7) ?
N2 Cd1 O4 . . 102.73(8) ?
N1 Cd1 O4 . . 143.17(8) ?
O7 Cd1 O4 . . 95.13(8) ?
O1 Cd1 O2 . . 52.68(10) ?
O3 Cd1 O2 . . 136.90(8) ?
N2 Cd1 O2 . . 78.69(10) ?
N1 Cd1 O2 . . 126.21(9) ?
O7 Cd1 O2 . . 113.27(9) ?
O4 Cd1 O2 . . 85.37(8) ?
C15 N1 C19 . . 118.5(2) ?
C15 N1 Cd1 . . 125.38(19) ?
C19 N1 Cd1 . . 115.99(18) ?
C24 N2 C20 . . 118.1(3) ?
C24 N2 Cd1 . . 125.7(2) ?
C20 N2 Cd1 . . 116.18(19) ?
C1 O1 Cd1 . . 99.2(2) ?
C1 O2 Cd1 . . 84.7(2) ?
C5 O3 Cd1 . . 92.19(18) ?
C5 O4 Cd1 . . 91.35(17) ?
C9 O5 H5 . . 109.5 ?
C14 O6 H6 . . 109.5 ?
Cd1 O7 H7A . . 110.4 ?
Cd1 O7 H7B . . 110.4 ?
H7A O7 H7B . . 108.7 ?
O2 C1 O1 . . 122.9(4) ?
O2 C1 C2 . . 119.2(4) ?
O1 C1 C2 . . 117.8(3) ?
C4 C2 C3 . . 119.7(3) ?
C4 C2 C1 . . 120.7(3) ?
C3 C2 C1 . . 119.6(3) ?
C2 C3 C4 . 7_566 120.3(3) ?
C2 C3 H3 . . 119.9 ?
C4 C3 H3 7_566 . 119.9 ?
C2 C4 C3 . 7_566 120.0(3) ?
C2 C4 H4 . . 120.0 ?
C3 C4 H4 7_566 . 120.0 ?
O4 C5 O3 . . 121.2(3) ?
O4 C5 C6 . . 120.2(3) ?
O3 C5 C6 . . 118.6(3) ?
C8 C6 C7 . . 118.2(3) ?
C8 C6 C5 . . 121.1(3) ?
C7 C6 C5 . . 120.7(3) ?
C8 C7 C6 7_565 . 121.4(3) ?
C8 C7 H7 7_565 . 119.3 ?
C6 C7 H7 . . 119.3 ?
C6 C8 C7 . 7_565 120.4(3) ?
C6 C8 H8 . . 119.8 ?
C7 C8 H8 7_565 . 119.8 ?
O5 C9 O5 . 2 122.6(4) ?
O5 C9 C10 . . 118.7(2) ?
O5 C9 C10 2 . 118.7(2) ?
C11 C10 C11 2 . 119.3(4) ?
C11 C10 C9 2 . 120.3(2) ?
C11 C10 C9 . . 120.3(2) ?
C12 C11 C10 . . 120.4(3) ?
C12 C11 H11 . . 119.8 ?
C10 C11 H11 . . 119.8 ?
C11 C12 C13 . . 120.3(3) ?
C11 C12 H12 . . 119.9 ?
C13 C12 H12 . . 119.9 ?
C12 C13 C12 . 2 119.3(4) ?
C12 C13 C14 . . 120.3(2) ?
C12 C13 C14 2 . 120.3(2) ?
O6 C14 O6 2 . 123.1(4) ?
O6 C14 C13 2 . 118.5(2) ?
O6 C14 C13 . . 118.5(2) ?
N1 C15 C16 . . 122.7(3) ?
N1 C15 H15 . . 118.6 ?
C16 C15 H15 . . 118.6 ?
C17 C16 C15 . . 119.4(3) ?
C17 C16 H16 . . 120.3 ?
C15 C16 H16 . . 120.3 ?
C16 C17 C18 . . 120.1(3) ?
C16 C17 H17 . . 120.0 ?
C18 C17 H17 . . 120.0 ?
C17 C18 C19 . . 117.1(3) ?
C17 C18 C25 . . 123.7(3) ?
C19 C18 C25 . . 119.1(3) ?
N1 C19 C18 . . 122.2(3) ?
N1 C19 C20 . . 118.6(2) ?
C18 C19 C20 . . 119.2(3) ?
N2 C20 C21 . . 122.4(3) ?
N2 C20 C19 . . 118.1(3) ?
C21 C20 C19 . . 119.5(3) ?
C22 C21 C20 . . 117.0(3) ?
C22 C21 C26 . . 123.3(3) ?
C20 C21 C26 . . 119.7(3) ?
C23 C22 C21 . . 120.8(4) ?
C23 C22 H22 . . 119.6 ?
C21 C22 H22 . . 119.6 ?
C22 C23 C24 . . 118.6(4) ?
C22 C23 H23 . . 120.7 ?
C24 C23 H23 . . 120.7 ?
N2 C24 C23 . . 123.2(3) ?
N2 C24 H24 . . 118.4 ?
C23 C24 H24 . . 118.4 ?
C26 C25 C18 . . 121.6(3) ?
C26 C25 H25 . . 119.2 ?
C18 C25 H25 . . 119.2 ?
C25 C26 C21 . . 120.8(3) ?
C25 C26 H26 . . 119.6 ?
C21 C26 H26 . . 119.6 ?

loop_
_geom_bond_atom_site_label_1
_geom_bond_atom_site_label_2
_geom_bond_site_symmetry_2
_geom_bond_distance
_geom_bond_publ_flag
Cd1 O1 . 2.284(3) y
Cd1 O3 . 2.357(2) y
Cd1 N2 . 2.358(2) y
Cd1 N1 . 2.362(2) y
Cd1 O7 . 2.375(2) y
Cd1 O4 . 2.377(2) y
Cd1 O2 . 2.601(3) y
N1 C15 . 1.321(4) ?
N1 C19 . 1.347(4) ?
N2 C24 . 1.321(4) ?
N2 C20 . 1.354(4) ?
O1 C1 . 1.253(4) ?
O2 C1 . 1.235(4) ?
O3 C5 . 1.258(3) ?
O4 C5 . 1.256(3) ?
O5 C9 . 1.254(3) ?
O5 H5 . 0.8200 ?
O6 C14 . 1.260(3) ?
O6 H6 . 0.8200 ?
O7 H7A . 0.8501 ?
O7 H7B . 0.8499 ?
C1 C2 . 1.503(5) ?
C2 C4 . 1.374(4) ?
C2 C3 . 1.376(4) ?
C3 C4 7_566 1.380(5) ?
C3 H3 . 0.9300 ?
C4 C3 7_566 1.380(5) ?
C4 H4 . 0.9300 ?
C5 C6 . 1.494(4) ?
C6 C8 . 1.380(4) ?
C6 C7 . 1.384(4) ?
C7 C8 7_565 1.382(4) ?
C7 H7 . 0.9300 ?
C8 C7 7_565 1.382(4) ?
C8 H8 . 0.9300 ?
C9 O5 2 1.254(3) ?
C9 C10 . 1.493(6) ?
C10 C11 2 1.384(4) ?
C10 C11 . 1.384(4) ?
C11 C12 . 1.379(4) ?
C11 H11 . 0.9300 ?
C12 C13 . 1.385(4) ?
C12 H12 . 0.9300 ?
C13 C12 2 1.385(4) ?
C13 C14 . 1.494(6) ?
C14 O6 2 1.260(3) ?
C15 C16 . 1.390(4) ?
C15 H15 . 0.9300 ?
C16 C17 . 1.348(5) ?
C16 H16 . 0.9300 ?
C17 C18 . 1.395(5) ?
C17 H17 . 0.9300 ?
C18 C19 . 1.411(4) ?
C18 C25 . 1.429(5) ?
C19 C20 . 1.442(4) ?
C20 C21 . 1.400(4) ?
C21 C22 . 1.395(5) ?
C21 C26 . 1.430(5) ?
C22 C23 . 1.345(5) ?
C22 H22 . 0.9300 ?
C23 C24 . 1.393(5) ?
C23 H23 . 0.9300 ?
C24 H24 . 0.9300 ?
C25 C26 . 1.339(5) ?
C25 H25 . 0.9300 ?
C26 H26 . 0.9300 ?

loop_
_geom_hbond_atom_site_label_D
_geom_hbond_atom_site_label_H
_geom_hbond_atom_site_label_A
_geom_hbond_site_symmetry_A
_geom_hbond_distance_DH
_geom_hbond_distance_HA
_geom_hbond_distance_DA
_geom_hbond_angle_DHA
O5 H5 O6 1_565 0.82 1.92 2.728(3) 166.5
O7 H7A O2 4 0.85 1.88 2.665(3) 153.9
O7 H7B O4 4 0.85 2.28 3.019(3) 145.7

loop_
_geom_torsion_atom_site_label_1
_geom_torsion_atom_site_label_2
_geom_torsion_atom_site_label_3
_geom_torsion_atom_site_label_4
_geom_torsion_site_symmetry_1
_geom_torsion_site_symmetry_2
_geom_torsion_site_symmetry_3
_geom_torsion_site_symmetry_4
_geom_torsion
_geom_torsion_publ_flag
O1 Cd1 N1 C15 . . . . 73.5(3) ?
O3 Cd1 N1 C15 . . . . -88.8(3) ?
N2 Cd1 N1 C15 . . . . 177.7(3) ?
O7 Cd1 N1 C15 . . . . 0.3(3) ?
O4 Cd1 N1 C15 . . . . -97.0(3) ?
O2 Cd1 N1 C15 . . . . 118.8(2) ?
O1 Cd1 N1 C19 . . . . -110.4(2) ?
O3 Cd1 N1 C19 . . . . 87.2(2) ?
N2 Cd1 N1 C19 . . . . -6.22(19) ?
O7 Cd1 N1 C19 . . . . 176.4(2) ?
O4 Cd1 N1 C19 . . . . 79.1(2) ?
O2 Cd1 N1 C19 . . . . -65.1(2) ?
O1 Cd1 N2 C24 . . . . -88.3(3) ?
O3 Cd1 N2 C24 . . . . 95.3(3) ?
N1 Cd1 N2 C24 . . . . -177.3(3) ?
O7 Cd1 N2 C24 . . . . -169.9(3) ?
O4 Cd1 N2 C24 . . . . 40.5(3) ?
O2 Cd1 N2 C24 . . . . -42.1(3) ?
O1 Cd1 N2 C20 . . . . 95.2(2) ?
O3 Cd1 N2 C20 . . . . -81.1(2) ?
N1 Cd1 N2 C20 . . . . 6.3(2) ?
O7 Cd1 N2 C20 . . . . 13.6(4) ?
O4 Cd1 N2 C20 . . . . -136.0(2) ?
O2 Cd1 N2 C20 . . . . 141.5(2) ?
O3 Cd1 O1 C1 . . . . -133.0(3) ?
N2 Cd1 O1 C1 . . . . 58.9(2) ?
N1 Cd1 O1 C1 . . . . 129.8(2) ?
O7 Cd1 O1 C1 . . . . -142.3(2) ?
O4 Cd1 O1 C1 . . . . -56.9(2) ?
O2 Cd1 O1 C1 . . . . -4.0(2) ?
O1 Cd1 O2 C1 . . . . 4.0(2) ?
O3 Cd1 O2 C1 . . . . 163.68(19) ?
N2 Cd1 O2 C1 . . . . -114.5(2) ?
N1 Cd1 O2 C1 . . . . -59.1(3) ?
O7 Cd1 O2 C1 . . . . 47.9(2) ?
O4 Cd1 O2 C1 . . . . 141.5(2) ?
O1 Cd1 O3 C5 . . . . 85.7(3) ?
N2 Cd1 O3 C5 . . . . -105.85(18) ?
N1 Cd1 O3 C5 . . . . -176.28(18) ?
O7 Cd1 O3 C5 . . . . 94.65(18) ?
O4 Cd1 O3 C5 . . . . -2.24(16) ?
O2 Cd1 O3 C5 . . . . -29.5(2) ?
O1 Cd1 O4 C5 . . . . -156.55(18) ?
O3 Cd1 O4 C5 . . . . 2.24(16) ?
N2 Cd1 O4 C5 . . . . 86.65(18) ?
N1 Cd1 O4 C5 . . . . 12.2(2) ?
O7 Cd1 O4 C5 . . . . -83.06(18) ?
O2 Cd1 O4 C5 . . . . 163.94(19) ?
Cd1 O2 C1 O1 . . . . -7.0(3) ?
Cd1 O2 C1 C2 . . . . 169.4(3) ?
Cd1 O1 C1 O2 . . . . 8.0(4) ?
Cd1 O1 C1 C2 . . . . -168.4(2) ?
O2 C1 C2 C4 . . . . -16.4(5) ?
O1 C1 C2 C4 . . . . 160.2(3) ?
O2 C1 C2 C3 . . . . 165.2(3) ?
O1 C1 C2 C3 . . . . -18.3(4) ?
C4 C2 C3 C4 . . . 7_566 0.5(5) ?
C1 C2 C3 C4 . . . 7_566 179.0(3) ?
C3 C2 C4 C3 . . . 7_566 -0.5(5) ?
C1 C2 C4 C3 . . . 7_566 -179.0(3) ?
Cd1 O4 C5 O3 . . . . -4.0(3) ?
Cd1 O4 C5 C6 . . . . 176.8(2) ?
Cd1 O3 C5 O4 . . . . 4.1(3) ?
Cd1 O3 C5 C6 . . . . -176.7(2) ?
O4 C5 C6 C8 . . . . -11.4(4) ?
O3 C5 C6 C8 . . . . 169.4(3) ?
O4 C5 C6 C7 . . . . 170.3(3) ?
O3 C5 C6 C7 . . . . -8.9(4) ?
C8 C6 C7 C8 . . . 7_565 0.3(5) ?
C5 C6 C7 C8 . . . 7_565 178.6(3) ?
C7 C6 C8 C7 . . . 7_565 -0.3(5) ?
C5 C6 C8 C7 . . . 7_565 -178.6(3) ?
O5 C9 C10 C11 . . . 2 -178.8(2) ?
O5 C9 C10 C11 2 . . 2 1.2(2) ?
O5 C9 C10 C11 . . . . 1.2(2) ?
O5 C9 C10 C11 2 . . . -178.8(2) ?
C11 C10 C11 C12 2 . . . -0.2(2) ?
C9 C10 C11 C12 . . . . 179.8(2) ?
C10 C11 C12 C13 . . . . 0.4(5) ?
C11 C12 C13 C12 . . . 2 -0.2(2) ?
C11 C12 C13 C14 . . . . 179.8(2) ?
C12 C13 C14 O6 . . . 2 -176.3(2) ?
C12 C13 C14 O6 2 . . 2 3.7(2) ?
C12 C13 C14 O6 . . . . 3.7(2) ?
C12 C13 C14 O6 2 . . . -176.3(2) ?
C19 N1 C15 C16 . . . . -1.1(5) ?
Cd1 N1 C15 C16 . . . . 174.8(2) ?
N1 C15 C16 C17 . . . . -0.1(5) ?
C15 C16 C17 C18 . . . . 1.1(5) ?
C16 C17 C18 C19 . . . . -1.0(5) ?
C16 C17 C18 C25 . . . . 179.3(3) ?
C15 N1 C19 C18 . . . . 1.3(4) ?
Cd1 N1 C19 C18 . . . . -175.1(2) ?
C15 N1 C19 C20 . . . . -177.9(3) ?
Cd1 N1 C19 C20 . . . . 5.7(3) ?
C17 C18 C19 N1 . . . . -0.2(5) ?
C25 C18 C19 N1 . . . . 179.5(3) ?
C17 C18 C19 C20 . . . . 179.0(3) ?
C25 C18 C19 C20 . . . . -1.3(5) ?
C24 N2 C20 C21 . . . . -1.6(5) ?
Cd1 N2 C20 C21 . . . . 175.1(2) ?
C24 N2 C20 C19 . . . . 177.4(3) ?
Cd1 N2 C20 C19 . . . . -5.9(3) ?
N1 C19 C20 N2 . . . . 0.1(4) ?
C18 C19 C20 N2 . . . . -179.1(3) ?
N1 C19 C20 C21 . . . . 179.2(3) ?
C18 C19 C20 C21 . . . . -0.1(4) ?
N2 C20 C21 C22 . . . . 1.2(5) ?
C19 C20 C21 C22 . . . . -177.8(3) ?
N2 C20 C21 C26 . . . . -179.9(3) ?
C19 C20 C21 C26 . . . . 1.1(5) ?
C20 C21 C22 C23 . . . . -0.1(6) ?
C26 C21 C22 C23 . . . . -179.0(4) ?
C21 C22 C23 C24 . . . . -0.5(7) ?
C20 N2 C24 C23 . . . . 0.9(6) ?
Cd1 N2 C24 C23 . . . . -175.4(3) ?
C22 C23 C24 N2 . . . . 0.1(7) ?
C17 C18 C25 C26 . . . . -178.6(4) ?
C19 C18 C25 C26 . . . . 1.7(6) ?
C18 C25 C26 C21 . . . . -0.6(6) ?
C22 C21 C26 C25 . . . . 178.0(4) ?
C20 C21 C26 C25 . . . . -0.8(6) ?
